data_2242180
loop_
_publ_author_name
'Egekenze, Rita'
'Gultneh, Yilma'
'Butcher, Ray J.'

_publ_section_title
;
 Tris(\m~2~-methanolato)-\m~3~-oxido-tris{[(<i>E</i>)-4-chloro-2-({[2-(pyridin-2-yl)ethyl]imino}methyl)phenolato]manganese(III)}
 perchlorate--dichloromethane--diethyl ether (1/1.1/0.9)
;
_journal_coeditor_code ZL2705
_journal_issue 8
_journal_name_full 'Acta Crystallographica Section E'
_journal_page_first 1113
_journal_page_last 1116
_journal_paper_doi 10.1107/S2056989017008982
_journal_volume 73
_journal_year 2017
_chemical_formula_iupac '[Mn3 (C14 H12 Cl N2 O)3 (C H3 O)3 O] Cl O4, 1.096C H2 Cl2, 0.906C4 H10 O'
_chemical_formula_moiety 'C45 H45 Cl3 Mn3 N6 O7 +, Cl O4 -, 1.096(C H2 Cl2), 0.904(C4 H10 O)'
_chemical_formula_sum 'C49.71 H56.23 Cl6.19 Mn3 N6 O11.9'
_chemical_formula_weight 1312.41
_chemical_name_systematic
;Tris(\m~2~-methanolato)-\m~3~-oxido-tris[(<i>E</i>)-4-chloro-2-({[2-(pyridin-2-yl)ethyl]imino}methyl)phenolato]manganese(III)
perchlorate--dichloromethane--diethyl ether (1/1.096/0.906)
;
_space_group_crystal_system monoclinic
_space_group_IT_number 14
_space_group_name_Hall '-P 2yn'
_space_group_name_H-M_alt 'P 1 21/n 1'
_symmetry_space_group_name_Hall '-P 2yn'
_symmetry_space_group_name_H-M 'P 1 21/n 1'
_atom_sites_solution_hydrogens geom
_atom_sites_solution_primary direct
_atom_sites_solution_secondary difmap
_audit_creation_method SHELXL-2016/6
_cell_angle_alpha 90
_cell_angle_beta 100.0727(18)
_cell_angle_gamma 90
_cell_formula_units_Z 4
_cell_length_a 16.0002(3)
_cell_length_b 19.3890(2)
_cell_length_c 19.1631(3)
_cell_measurement_reflns_used 18751
_cell_measurement_temperature 123(2)
_cell_measurement_theta_max 40.9251
_cell_measurement_theta_min 2.9655
_cell_volume 5853.30(16)
_computing_cell_refinement
;
CrysAlis PRO (Agilent 2012)
;
_computing_data_collection
;
CrysAlis PRO (Agilent 2012)
;
_computing_data_reduction
;
CrysAlis PRO (Agilent 2012)
;
_computing_molecular_graphics
;
SHELXTL (Sheldrick, 2008)
;
_computing_publication_material
;
SHELXTL (Sheldrick, 2008)
;
_computing_structure_refinement
;
SHELXL2016 (Sheldrick, 2015)
;
_computing_structure_solution
;
SHELXS97 (Sheldrick, 2008)
;
_diffrn_ambient_temperature 123(2)
_diffrn_detector_area_resol_mean 10.5081
_diffrn_measured_fraction_theta_full 0.996
_diffrn_measured_fraction_theta_max 0.974
_diffrn_measurement_device_type 'Agilent Xcalibur, Ruby, Gemini'
_diffrn_measurement_method '\w scans'
_diffrn_radiation_type MoK\a
_diffrn_radiation_wavelength 0.71073
_diffrn_reflns_av_R_equivalents 0.0642
_diffrn_reflns_limit_h_max 29
_diffrn_reflns_limit_h_min -26
_diffrn_reflns_limit_k_max 30
_diffrn_reflns_limit_k_min -35
_diffrn_reflns_limit_l_max 28
_diffrn_reflns_limit_l_min -35
_diffrn_reflns_number 108163
_diffrn_reflns_theta_full 25.500
_diffrn_reflns_theta_max 41.025
_diffrn_reflns_theta_min 3.013
_exptl_absorpt_coefficient_mu 0.982
_exptl_absorpt_correction_T_max 0.869
_exptl_absorpt_correction_T_min 0.757
_exptl_absorpt_correction_type gaussian
_exptl_absorpt_process_details
;
(CrysAlis PRO; Agilent 2012)
;
_exptl_crystal_colour brown-red
_exptl_crystal_density_diffrn 1.489
_exptl_crystal_density_method 'not measured'
_exptl_crystal_description prism
_exptl_crystal_F_000 2688
_exptl_crystal_size_max 0.3214
_exptl_crystal_size_mid 0.2742
_exptl_crystal_size_min 0.1755
_refine_diff_density_max 0.737
_refine_diff_density_min -0.775
_refine_ls_extinction_coef 0.00127(15)
_refine_ls_extinction_expression Fc^*^=kFc[1+0.001xFc^2^\l^3^/sin(2\q)]^-1/4^
_refine_ls_extinction_method
;
SHELXL2016 (Sheldrick, 2015)
;
_refine_ls_goodness_of_fit_ref 1.081
_refine_ls_hydrogen_treatment constr
_refine_ls_matrix_type full
_refine_ls_number_parameters 833
_refine_ls_number_reflns 37613
_refine_ls_number_restraints 344
_refine_ls_restrained_S_all 1.090
_refine_ls_R_factor_all 0.1258
_refine_ls_R_factor_gt 0.0707
_refine_ls_shift/su_max 0.002
_refine_ls_shift/su_mean 0.000
_refine_ls_structure_factor_coef Fsqd
_refine_ls_weighting_details 'w=1/[\s^2^(Fo^2^)+(0.0510P)^2^+3.6302P] where P=(Fo^2^+2Fc^2^)/3'
_refine_ls_weighting_scheme calc
_refine_ls_wR_factor_gt 0.1433
_refine_ls_wR_factor_ref 0.1664
_reflns_number_gt 23139
_reflns_number_total 37613
_reflns_threshold_expression 'I > 2\s(I)'
_cod_data_source_file zl2705sup1.cif
_cod_data_source_block I
_cod_original_cell_volume 5853.31(16)
_cod_original_formula_sum 'C49.71 H56.23 Cl6.19 Mn3 N6 O11.90'
_cod_database_code 2242180
_shelx_space_group_comment
;
The symmetry employed for this shelxl refinement is uniquely defined
by the following loop, which should always be used as a source of
symmetry information in preference to the above space-group names.
They are only intended as comments.
;

loop_
_space_group_symop_operation_xyz
'x, y, z'
'-x+1/2, y+1/2, -z+1/2'
'-x, -y, -z'
'x-1/2, -y-1/2, z-1/2'

loop_
_atom_site_type_symbol
_atom_site_label
_atom_site_fract_x
_atom_site_fract_y
_atom_site_fract_z
_atom_site_U_iso_or_equiv
_atom_site_adp_type
_atom_site_calc_flag
_atom_site_occupancy
_atom_site_disorder_assembly
_atom_site_disorder_group
Mn Mn1 0.24659(2) 0.51964(2) 0.71884(2) 0.01770(5) Uani d 1 . .
Mn Mn2 0.26265(2) 0.37124(2) 0.67227(2) 0.01828(5) Uani d 1 . .
Mn Mn3 0.41844(2) 0.46209(2) 0.70663(2) 0.01751(5) Uani d 1 . .
O O1 0.31554(8) 0.43753(6) 0.74165(7) 0.0173(2) Uani d 1 . .
O O1SA 0.18888(9) 0.44462(7) 0.63876(7) 0.0214(2) Uani d 1 . .
C C1SA 0.14230(16) 0.45174(12) 0.56926(11) 0.0326(5) Uani d 1 . .
H H1SA 0.091652 0.422457 0.563818 0.049 Uiso calc 1 . .
H H1SB 0.177800 0.437713 0.534921 0.049 Uiso calc 1 . .
H H1SC 0.125181 0.499986 0.560899 0.049 Uiso calc 1 . .
O O2SA 0.37514(9) 0.40444(7) 0.62949(7) 0.0215(2) Uani d 1 . .
C C2SA 0.39105(15) 0.40900(11) 0.55948(11) 0.0287(4) Uani d 1 . .
H H2SA 0.423784 0.450877 0.554475 0.043 Uiso calc 1 . .
H H2SB 0.337020 0.410770 0.526317 0.043 Uiso calc 1 . .
H H2SC 0.423408 0.368510 0.549049 0.043 Uiso calc 1 . .
O O3SA 0.33484(9) 0.55173(7) 0.67395(7) 0.0209(2) Uani d 1 . .
C C3SA 0.32111(16) 0.57908(12) 0.60443(11) 0.0301(4) Uani d 1 . .
H H3SA 0.282064 0.618314 0.601728 0.045 Uiso calc 1 . .
H H3SB 0.296459 0.543417 0.570791 0.045 Uiso calc 1 . .
H H3SC 0.375304 0.594451 0.592632 0.045 Uiso calc 1 . .
Cl Cl1A -0.19978(4) 0.58318(3) 0.61990(4) 0.04071(14) Uani d 1 . .
O O1A 0.17184(9) 0.59188(7) 0.68086(8) 0.0230(3) Uani d 1 . .
N N1A 0.16368(11) 0.49440(8) 0.78300(9) 0.0208(3) Uani d 1 . .
N N2A 0.30287(11) 0.58179(8) 0.82259(9) 0.0211(3) Uani d 1 . .
C C1A 0.08841(12) 0.58770(9) 0.66822(11) 0.0220(3) Uani d 1 . .
C C2A 0.04248(14) 0.62758(10) 0.61312(11) 0.0253(4) Uani d 1 . .
H H2AA 0.072256 0.656705 0.586003 0.030 Uiso calc 1 . .
C C3A -0.04500(14) 0.62515(11) 0.59776(12) 0.0279(4) Uani d 1 . .
H H3AA -0.074945 0.651635 0.559721 0.034 Uiso calc 1 . .
C C4A -0.08920(14) 0.58376(11) 0.63820(13) 0.0293(4) Uani d 1 . .
C C5A -0.04726(14) 0.54533(11) 0.69344(13) 0.0291(4) Uani d 1 . .
H H5AA -0.078507 0.518024 0.721041 0.035 Uiso calc 1 . .
C C6A 0.04190(13) 0.54624(10) 0.70936(11) 0.0240(3) Uani d 1 . .
C C7A 0.08429(13) 0.50808(10) 0.76994(11) 0.0237(3) Uani d 1 . .
H H7AA 0.050597 0.491838 0.802712 0.028 Uiso calc 1 . .
C C8A 0.20037(13) 0.46199(10) 0.85105(10) 0.0224(3) Uani d 1 . .
H H8AA 0.248124 0.431758 0.844155 0.027 Uiso calc 1 . .
H H8AB 0.156813 0.432956 0.867571 0.027 Uiso calc 1 . .
C C9A 0.23208(15) 0.51596(10) 0.90712(11) 0.0261(4) Uani d 1 . .
H H9AA 0.181842 0.539396 0.919813 0.031 Uiso calc 1 . .
H H9AB 0.260696 0.491422 0.950013 0.031 Uiso calc 1 . .
C C10A 0.29206(13) 0.57106(10) 0.88962(10) 0.0220(3) Uani d 1 . .
C C11A 0.33388(14) 0.61080(11) 0.94515(11) 0.0270(4) Uani d 1 . .
H H11A 0.326154 0.601517 0.992277 0.032 Uiso calc 1 . .
C C12A 0.38669(15) 0.66378(11) 0.93212(12) 0.0297(4) Uani d 1 . .
H H12A 0.416032 0.690924 0.969895 0.036 Uiso calc 1 . .
C C13A 0.39596(14) 0.67651(10) 0.86257(12) 0.0269(4) Uani d 1 . .
H H13A 0.430704 0.713239 0.851488 0.032 Uiso calc 1 . .
C C14A 0.35361(13) 0.63464(10) 0.81018(11) 0.0240(3) Uani d 1 . .
H H14B 0.360302 0.643238 0.762661 0.029 Uiso calc 1 . .
Cl Cl1B 0.42659(5) 0.09930(4) 0.48119(4) 0.04923(18) Uani d 1 . .
O O1B 0.22748(10) 0.31485(7) 0.59166(8) 0.0240(3) Uani d 1 . .
N N1B 0.32701(10) 0.29040(8) 0.72229(8) 0.0202(3) Uani d 1 . .
N N2B 0.16275(11) 0.32735(8) 0.74358(9) 0.0234(3) Uani d 1 . .
C C1B 0.27593(13) 0.26756(9) 0.56916(10) 0.0221(3) Uani d 1 . .
C C2B 0.26416(15) 0.25324(10) 0.49598(11) 0.0269(4) Uani d 1 . .
H H2BA 0.223811 0.279141 0.464192 0.032 Uiso calc 1 . .
C C3B 0.31036(17) 0.20209(11) 0.46962(12) 0.0316(5) Uani d 1 . .
H H3BA 0.301113 0.192852 0.420182 0.038 Uiso calc 1 . .
C C4B 0.37029(16) 0.16419(11) 0.51537(13) 0.0320(5) Uani d 1 . .
C C5B 0.38412(15) 0.17671(11) 0.58709(12) 0.0283(4) Uani d 1 . .
H H5BA 0.424838 0.150306 0.617999 0.034 Uiso calc 1 . .
C C6B 0.33768(13) 0.22892(9) 0.61470(11) 0.0228(3) Uani d 1 . .
C C7B 0.35206(13) 0.23790(9) 0.69073(10) 0.0224(3) Uani d 1 . .
H H7BA 0.381992 0.202652 0.719195 0.027 Uiso calc 1 . .
C C8B 0.33875(13) 0.28906(10) 0.80034(10) 0.0219(3) Uani d 1 . .
H H8BA 0.345148 0.336795 0.818831 0.026 Uiso calc 1 . .
H H8BB 0.391255 0.263376 0.819448 0.026 Uiso calc 1 . .
C C9B 0.26346(14) 0.25494(10) 0.82502(11) 0.0241(3) Uani d 1 . .
H H9BA 0.259888 0.206710 0.807786 0.029 Uiso calc 1 . .
H H9BB 0.275234 0.253235 0.877460 0.029 Uiso calc 1 . .
C C10B 0.17819(14) 0.28793(10) 0.80238(11) 0.0248(4) Uani d 1 . .
C C11B 0.11494(16) 0.27507(12) 0.84253(14) 0.0339(5) Uani d 1 . .
H H11B 0.127597 0.248372 0.884626 0.041 Uiso calc 1 . .
C C12B 0.03395(16) 0.30103(13) 0.82129(15) 0.0381(5) Uani d 1 . .
H H12C -0.009105 0.293258 0.848814 0.046 Uiso calc 1 . .
C C13B 0.01710(15) 0.33870(12) 0.75884(15) 0.0354(5) Uani d 1 . .
H H13B -0.038362 0.355625 0.741480 0.042 Uiso calc 1 . .
C C14B 0.08288(14) 0.35094(11) 0.72260(13) 0.0280(4) Uani d 1 . .
H H14A 0.071324 0.377540 0.680377 0.034 Uiso calc 1 . .
Cl Cl1C 0.68540(4) 0.76148(3) 0.72233(3) 0.03424(12) Uani d 1 . .
O O1C 0.50399(9) 0.49956(7) 0.66168(7) 0.0223(3) Uani d 1 . .
N N1C 0.47280(10) 0.50636(8) 0.79836(8) 0.0188(3) Uani d 1 . .
N N2C 0.50639(11) 0.37137(8) 0.76281(9) 0.0229(3) Uani d 1 . .
C C1C 0.54086(12) 0.55998(9) 0.67642(10) 0.0201(3) Uani d 1 . .
C C2C 0.57277(14) 0.59545(10) 0.62278(11) 0.0247(4) Uani d 1 . .
H H2CA 0.564374 0.576653 0.576292 0.030 Uiso calc 1 . .
C C3C 0.61601(14) 0.65693(11) 0.63604(11) 0.0274(4) Uani d 1 . .
H H3CA 0.636613 0.680249 0.598870 0.033 Uiso calc 1 . .
C C4C 0.62938(13) 0.68475(10) 0.70423(12) 0.0256(4) Uani d 1 . .
C C5C 0.59863(13) 0.65216(10) 0.75820(11) 0.0239(3) Uani d 1 . .
H H5CA 0.608288 0.671432 0.804491 0.029 Uiso calc 1 . .
C C6C 0.55297(12) 0.59041(9) 0.74486(10) 0.0203(3) Uani d 1 . .
C C7C 0.52521(12) 0.55701(10) 0.80406(10) 0.0209(3) Uani d 1 . .
H H7CA 0.547140 0.573587 0.850292 0.025 Uiso calc 1 . .
C C8C 0.46133(13) 0.47129(10) 0.86433(9) 0.0216(3) Uani d 1 . .
H H8CA 0.405541 0.447796 0.857170 0.026 Uiso calc 1 . .
H H8CB 0.462536 0.505630 0.902726 0.026 Uiso calc 1 . .
C C9C 0.53155(13) 0.41895(11) 0.88516(11) 0.0261(4) Uani d 1 . .
H H9CA 0.585857 0.444338 0.897073 0.031 Uiso calc 1 . .
H H9CB 0.521646 0.395597 0.928930 0.031 Uiso calc 1 . .
C C10C 0.54219(12) 0.36411(10) 0.83156(11) 0.0242(3) Uani d 1 . .
C C11C 0.59328(15) 0.30743(12) 0.85498(13) 0.0330(5) Uani d 1 . .
H H11C 0.616876 0.302793 0.903809 0.040 Uiso calc 1 . .
C C12C 0.60943(16) 0.25828(12) 0.80726(15) 0.0366(5) Uani d 1 . .
H H12B 0.643634 0.219271 0.822715 0.044 Uiso calc 1 . .
C C13C 0.57475(15) 0.26673(12) 0.73594(14) 0.0335(5) Uani d 1 . .
H H13C 0.585880 0.234393 0.701464 0.040 Uiso calc 1 . .
C C14C 0.52358(14) 0.32358(11) 0.71666(12) 0.0274(4) Uani d 1 . .
H H14C 0.499295 0.329068 0.668079 0.033 Uiso calc 1 . .
Cl Cl1 0.62722(4) 0.65431(3) 0.99642(3) 0.03190(11) Uani d 1 . .
O O11 0.71139(12) 0.64631(11) 1.03643(10) 0.0418(4) Uani d 1 . .
O O12 0.57862(13) 0.69681(11) 1.03593(10) 0.0445(4) Uani d 1 . .
O O13 0.58792(15) 0.58751(11) 0.98449(11) 0.0495(5) Uani d 1 . .
O O14 0.63084(17) 0.68626(12) 0.92951(10) 0.0554(6) Uani d 1 . .
O O1S -0.1958(2) 0.4106(2) 0.6690(3) 0.0658(9) Uani d 0.725(3) A 1
C C1S -0.1231(4) 0.3811(3) 0.5773(3) 0.0745(15) Uani d 0.725(3) A 1
H H1S1 -0.094270 0.425652 0.586542 0.112 Uiso calc 0.725(3) A 1
H H1S2 -0.129630 0.370303 0.526670 0.112 Uiso calc 0.725(3) A 1
H H1S3 -0.089252 0.345058 0.604814 0.112 Uiso calc 0.725(3) A 1
C C2S -0.2026(4) 0.3845(4) 0.5969(4) 0.0827(14) Uani d 0.725(3) A 1
H H2S1 -0.228517 0.337982 0.593833 0.099 Uiso calc 0.725(3) A 1
H H2S2 -0.239984 0.415217 0.563894 0.099 Uiso calc 0.725(3) A 1
C C3S -0.2751(3) 0.4180(3) 0.6887(4) 0.0759(12) Uani d 0.725(3) A 1
H H3S1 -0.303259 0.372531 0.688295 0.091 Uiso calc 0.725(3) A 1
H H3S2 -0.311363 0.448581 0.654740 0.091 Uiso calc 0.725(3) A 1
C C4S -0.2637(5) 0.4483(4) 0.7613(5) 0.0880(17) Uani d 0.725(3) A 1
H H4S1 -0.229174 0.417182 0.794929 0.132 Uiso calc 0.725(3) A 1
H H4S2 -0.319360 0.454606 0.775159 0.132 Uiso calc 0.725(3) A 1
H H4S3 -0.235177 0.493049 0.761533 0.132 Uiso calc 0.725(3) A 1
O O1SB -0.2100(11) 0.4153(10) 0.6983(10) 0.0729(16) Uani d 0.179(3) B 2
C C1SB -0.3235(13) 0.3982(13) 0.5931(14) 0.079(3) Uani d 0.179(3) B 2
H H1S4 -0.331209 0.378422 0.545306 0.118 Uiso calc 0.179(3) B 2
H H1S5 -0.360683 0.374317 0.620813 0.118 Uiso calc 0.179(3) B 2
H H1S6 -0.337924 0.447326 0.589970 0.118 Uiso calc 0.179(3) B 2
C C2SB -0.2390(13) 0.3902(12) 0.6261(12) 0.0753(17) Uani d 0.179(3) B 2
H H2S3 -0.203415 0.412828 0.595387 0.090 Uiso calc 0.179(3) B 2
H H2S4 -0.226021 0.340312 0.626023 0.090 Uiso calc 0.179(3) B 2
C C3SB -0.2748(15) 0.4335(16) 0.7331(14) 0.0732(17) Uani d 0.179(3) B 2
H H3S3 -0.312747 0.393683 0.736257 0.088 Uiso calc 0.179(3) B 2
H H3S4 -0.308753 0.471613 0.708069 0.088 Uiso calc 0.179(3) B 2
C C4SB -0.2316(16) 0.4564(14) 0.8070(13) 0.078(3) Uani d 0.179(3) B 2
H H4S4 -0.274789 0.470141 0.834748 0.116 Uiso calc 0.179(3) B 2
H H4S5 -0.198091 0.418126 0.830822 0.116 Uiso calc 0.179(3) B 2
H H4S6 -0.194120 0.495604 0.802797 0.116 Uiso calc 0.179(3) B 2
C C1DD -0.270(2) 0.4917(18) 0.7921(12) 0.078(2) Uani d 0.0962(18) C 3
H H1D7 -0.327480 0.478012 0.769269 0.094 Uiso calc 0.0962(18) C 3
H H1D8 -0.255062 0.535095 0.769690 0.094 Uiso calc 0.0962(18) C 3
Cl Cl7S -0.2679(7) 0.5064(6) 0.8846(6) 0.079(3) Uani d 0.0962(18) C 3
Cl Cl8S -0.1969(8) 0.4266(6) 0.7779(8) 0.084(2) Uani d 0.0962(18) C 3
C C1DA 0.8539(13) 0.6470(9) 0.9382(10) 0.116(3) Uani d 0.344(3) D 4
H H1D1 0.791517 0.650680 0.933815 0.139 Uiso calc 0.344(3) D 4
H H1D2 0.874914 0.616727 0.979130 0.139 Uiso calc 0.344(3) D 4
Cl Cl1S 0.8797(4) 0.6074(3) 0.8566(4) 0.1136(18) Uani d 0.344(3) D 4
Cl Cl2S 0.9009(6) 0.7322(4) 0.9545(5) 0.104(2) Uani d 0.344(3) D 4
C C1DB 0.842(3) 0.5960(15) 0.918(3) 0.116(4) Uani d 0.127(2) E 3
H H1D3 0.857139 0.574021 0.964774 0.139 Uiso calc 0.127(2) E 3
H H1D4 0.780027 0.601295 0.905291 0.139 Uiso calc 0.127(2) E 3
Cl Cl3S 0.8840(15) 0.5479(10) 0.8509(12) 0.179(5) Uani d 0.127(2) E 3
Cl Cl4S 0.8973(8) 0.6795(6) 0.9146(7) 0.100(3) Uani d 0.127(2) E 3
C C1DC 0.8304(8) 0.7012(6) 0.9321(7) 0.117(3) Uani d 0.529(3) F 1
H H1D5 0.785326 0.727969 0.901941 0.141 Uiso calc 0.529(3) F 1
H H1D6 0.807464 0.685353 0.974120 0.141 Uiso calc 0.529(3) F 1
Cl Cl5S 0.8540(3) 0.6277(2) 0.8840(3) 0.1189(12) Uani d 0.529(3) F 1
Cl Cl6S 0.9171(3) 0.7564(2) 0.9609(2) 0.0799(12) Uani d 0.529(3) F 1

loop_
_atom_site_aniso_label
_atom_site_aniso_U_11
_atom_site_aniso_U_22
_atom_site_aniso_U_33
_atom_site_aniso_U_12
_atom_site_aniso_U_13
_atom_site_aniso_U_23
Mn1 0.01926(12) 0.01531(10) 0.01826(11) 0.00037(9) 0.00256(9) 0.00121(9)
Mn2 0.02095(12) 0.01474(10) 0.01806(11) -0.00015(9) 0.00038(9) -0.00042(9)
Mn3 0.01911(12) 0.01785(10) 0.01538(10) -0.00121(9) 0.00254(9) -0.00030(9)
O1 0.0177(5) 0.0165(5) 0.0172(5) 0.0001(4) 0.0018(4) 0.0002(4)
O1SA 0.0224(6) 0.0199(5) 0.0197(5) 0.0008(5) -0.0022(5) 0.0000(5)
C1SA 0.0384(12) 0.0311(10) 0.0235(9) 0.0090(9) -0.0075(8) -0.0013(8)
O2SA 0.0274(7) 0.0220(6) 0.0156(5) -0.0037(5) 0.0049(5) -0.0017(5)
C2SA 0.0362(11) 0.0304(9) 0.0206(8) -0.0079(8) 0.0084(8) -0.0042(7)
O3SA 0.0237(6) 0.0205(5) 0.0182(5) -0.0010(5) 0.0028(5) 0.0036(5)
C3SA 0.0367(11) 0.0316(10) 0.0226(8) 0.0079(9) 0.0071(8) 0.0096(8)
Cl1A 0.0217(2) 0.0395(3) 0.0579(4) 0.0017(2) -0.0015(2) 0.0102(3)
O1A 0.0204(6) 0.0190(5) 0.0288(7) 0.0007(5) 0.0020(5) 0.0037(5)
N1A 0.0227(7) 0.0175(6) 0.0219(7) 0.0008(5) 0.0031(6) 0.0012(5)
N2A 0.0245(7) 0.0174(6) 0.0204(6) 0.0025(5) 0.0009(6) -0.0003(5)
C1A 0.0223(8) 0.0167(7) 0.0268(8) 0.0010(6) 0.0034(7) -0.0007(6)
C2A 0.0266(9) 0.0217(8) 0.0268(9) 0.0018(7) 0.0029(7) 0.0024(7)
C3A 0.0258(9) 0.0257(9) 0.0299(9) 0.0036(7) -0.0020(7) 0.0009(8)
C4A 0.0217(9) 0.0265(9) 0.0380(11) 0.0024(7) 0.0003(8) 0.0000(8)
C5A 0.0223(9) 0.0261(9) 0.0384(11) 0.0006(7) 0.0037(8) 0.0033(8)
C6A 0.0233(8) 0.0185(7) 0.0297(9) 0.0012(6) 0.0035(7) 0.0019(7)
C7A 0.0235(8) 0.0208(7) 0.0273(9) 0.0007(6) 0.0063(7) 0.0019(7)
C8A 0.0276(9) 0.0196(7) 0.0202(7) 0.0020(7) 0.0049(7) 0.0033(6)
C9A 0.0341(10) 0.0234(8) 0.0211(8) 0.0021(8) 0.0060(7) -0.0002(7)
C10A 0.0246(8) 0.0199(7) 0.0207(7) 0.0061(6) 0.0014(6) -0.0007(6)
C11A 0.0293(10) 0.0280(9) 0.0219(8) 0.0063(8) -0.0005(7) -0.0043(7)
C12A 0.0295(10) 0.0278(9) 0.0288(9) 0.0043(8) -0.0030(8) -0.0095(8)
C13A 0.0266(9) 0.0198(8) 0.0320(10) 0.0013(7) -0.0007(8) -0.0045(7)
C14A 0.0269(9) 0.0191(7) 0.0250(8) 0.0018(7) 0.0014(7) 0.0006(7)
Cl1B 0.0617(4) 0.0414(3) 0.0512(4) 0.0062(3) 0.0280(4) -0.0137(3)
O1B 0.0281(7) 0.0185(5) 0.0234(6) -0.0013(5) -0.0012(5) -0.0027(5)
N1B 0.0222(7) 0.0176(6) 0.0200(6) -0.0006(5) 0.0018(5) 0.0014(5)
N2B 0.0243(7) 0.0191(6) 0.0265(7) -0.0020(6) 0.0037(6) -0.0003(6)
C1B 0.0269(9) 0.0175(7) 0.0219(8) -0.0063(6) 0.0039(7) -0.0021(6)
C2B 0.0365(11) 0.0214(8) 0.0224(8) -0.0074(7) 0.0044(8) -0.0017(7)
C3B 0.0457(13) 0.0262(9) 0.0253(9) -0.0094(9) 0.0129(9) -0.0043(8)
C4B 0.0395(12) 0.0257(9) 0.0353(11) -0.0045(8) 0.0188(10) -0.0077(8)
C5B 0.0306(10) 0.0227(8) 0.0327(10) 0.0003(7) 0.0092(8) -0.0035(8)
C6B 0.0254(9) 0.0185(7) 0.0250(8) -0.0028(6) 0.0056(7) -0.0014(6)
C7B 0.0243(8) 0.0182(7) 0.0239(8) 0.0004(6) 0.0023(7) 0.0013(6)
C8B 0.0255(8) 0.0193(7) 0.0198(7) 0.0003(6) 0.0008(6) 0.0017(6)
C9B 0.0311(10) 0.0184(7) 0.0226(8) -0.0021(7) 0.0044(7) 0.0019(6)
C10B 0.0292(9) 0.0189(7) 0.0263(9) -0.0034(7) 0.0052(7) -0.0021(7)
C11B 0.0362(12) 0.0300(10) 0.0378(12) -0.0049(9) 0.0128(10) 0.0046(9)
C12B 0.0312(11) 0.0373(11) 0.0490(14) -0.0063(10) 0.0161(11) 0.0022(11)
C13B 0.0253(10) 0.0313(10) 0.0505(14) -0.0022(8) 0.0096(10) 0.0001(10)
C14B 0.0260(9) 0.0228(8) 0.0345(10) -0.0023(7) 0.0035(8) 0.0012(8)
Cl1C 0.0350(3) 0.0292(2) 0.0401(3) -0.0133(2) 0.0110(2) -0.0032(2)
O1C 0.0257(7) 0.0222(6) 0.0197(6) -0.0041(5) 0.0057(5) -0.0023(5)
N1C 0.0194(6) 0.0201(6) 0.0168(6) 0.0002(5) 0.0028(5) 0.0014(5)
N2C 0.0207(7) 0.0218(7) 0.0263(7) 0.0016(6) 0.0043(6) 0.0031(6)
C1C 0.0197(7) 0.0207(7) 0.0198(7) 0.0001(6) 0.0034(6) 0.0006(6)
C2C 0.0282(9) 0.0265(8) 0.0212(8) -0.0032(7) 0.0089(7) -0.0006(7)
C3C 0.0292(10) 0.0281(9) 0.0268(9) -0.0037(8) 0.0100(8) 0.0019(8)
C4C 0.0243(9) 0.0229(8) 0.0303(9) -0.0040(7) 0.0074(8) -0.0006(7)
C5C 0.0249(9) 0.0241(8) 0.0232(8) -0.0042(7) 0.0052(7) -0.0026(7)
C6C 0.0212(8) 0.0197(7) 0.0198(7) -0.0020(6) 0.0031(6) -0.0003(6)
C7C 0.0219(8) 0.0223(7) 0.0179(7) -0.0010(6) 0.0019(6) -0.0013(6)
C8C 0.0238(8) 0.0244(8) 0.0165(7) -0.0005(6) 0.0030(6) 0.0022(6)
C9C 0.0242(9) 0.0321(9) 0.0210(8) 0.0014(7) 0.0012(7) 0.0057(7)
C10C 0.0187(8) 0.0264(8) 0.0276(9) 0.0011(7) 0.0045(7) 0.0085(7)
C11C 0.0288(10) 0.0354(11) 0.0350(11) 0.0085(9) 0.0063(9) 0.0139(9)
C12C 0.0304(11) 0.0304(10) 0.0509(14) 0.0110(9) 0.0125(10) 0.0142(10)
C13C 0.0291(10) 0.0271(9) 0.0465(13) 0.0054(8) 0.0126(10) 0.0039(9)
C14C 0.0261(9) 0.0249(8) 0.0318(10) 0.0012(7) 0.0071(8) 0.0003(8)
Cl1 0.0348(3) 0.0391(3) 0.0204(2) -0.0060(2) 0.00105(19) -0.00104(19)
O11 0.0373(9) 0.0468(10) 0.0370(9) 0.0018(8) -0.0055(7) -0.0042(8)
O12 0.0397(10) 0.0540(11) 0.0388(10) 0.0000(9) 0.0044(8) -0.0111(9)
O13 0.0572(13) 0.0466(11) 0.0461(11) -0.0201(10) 0.0130(10) -0.0131(9)
O14 0.0770(16) 0.0629(14) 0.0253(8) -0.0066(12) 0.0065(10) 0.0108(9)
O1S 0.0426(16) 0.0521(16) 0.104(3) -0.0025(13) 0.0178(17) 0.0312(19)
C1S 0.091(4) 0.074(3) 0.052(3) 0.000(3) -0.008(3) 0.001(3)
C2S 0.069(3) 0.074(3) 0.097(3) -0.010(2) -0.007(3) 0.017(3)
C3S 0.050(2) 0.061(2) 0.120(3) -0.0022(18) 0.024(2) 0.032(2)
C4S 0.066(3) 0.075(3) 0.132(4) 0.010(3) 0.040(3) 0.035(3)
O1SB 0.049(3) 0.056(3) 0.115(3) -0.002(3) 0.017(3) 0.031(3)
C1SB 0.069(6) 0.067(5) 0.101(6) -0.003(5) 0.015(5) 0.024(6)
C2SB 0.055(3) 0.062(3) 0.109(3) -0.004(3) 0.012(3) 0.027(3)
C3SB 0.050(3) 0.058(3) 0.114(4) -0.001(3) 0.023(3) 0.031(3)
C4SB 0.053(5) 0.069(5) 0.117(5) 0.011(4) 0.034(5) 0.026(5)
C1DD 0.058(4) 0.065(4) 0.117(5) 0.006(4) 0.029(4) 0.030(4)
Cl7S 0.066(5) 0.087(5) 0.098(5) 0.017(4) 0.054(4) 0.041(5)
Cl8S 0.064(4) 0.064(4) 0.127(5) 0.009(3) 0.025(4) 0.027(4)
C1DA 0.107(6) 0.127(7) 0.127(6) -0.012(6) 0.059(6) 0.021(6)
Cl1S 0.116(4) 0.101(4) 0.137(4) -0.024(3) 0.058(3) 0.021(3)
Cl2S 0.107(5) 0.130(6) 0.072(3) 0.051(4) 0.008(3) -0.017(4)
C1DB 0.121(8) 0.115(8) 0.127(8) -0.013(8) 0.063(7) 0.013(8)
Cl3S 0.191(10) 0.167(10) 0.186(10) -0.015(10) 0.054(9) 0.014(10)
Cl4S 0.102(6) 0.099(6) 0.107(6) -0.013(5) 0.045(5) -0.007(5)
C1DC 0.093(5) 0.132(7) 0.141(6) -0.015(5) 0.060(5) 0.004(6)
Cl5S 0.136(3) 0.085(2) 0.144(4) -0.036(2) 0.047(3) 0.001(2)
Cl6S 0.0647(15) 0.113(3) 0.069(2) 0.0062(17) 0.0313(15) 0.029(2)

loop_
_atom_type_symbol
_atom_type_description
_atom_type_scat_dispersion_real
_atom_type_scat_dispersion_imag
_atom_type_scat_source
C C 0.0033 0.0016 'International Tables Vol C Tables 4.2.6.8 and 6.1.1.4'
H H 0.0000 0.0000 'International Tables Vol C Tables 4.2.6.8 and 6.1.1.4'
N N 0.0061 0.0033 'International Tables Vol C Tables 4.2.6.8 and 6.1.1.4'
O O 0.0106 0.0060 'International Tables Vol C Tables 4.2.6.8 and 6.1.1.4'
Cl Cl 0.1484 0.1585 'International Tables Vol C Tables 4.2.6.8 and 6.1.1.4'
Mn Mn 0.3368 0.7283 'International Tables Vol C Tables 4.2.6.8 and 6.1.1.4'

loop_
_geom_angle_atom_site_label_1
_geom_angle_atom_site_label_2
_geom_angle_atom_site_label_3
_geom_angle
O3SA Mn1 O1A 93.06(6)
O3SA Mn1 O1 86.09(6)
O1A Mn1 O1 169.71(6)
O3SA Mn1 N1A 169.34(7)
O1A Mn1 N1A 88.59(6)
O1 Mn1 N1A 94.13(6)
O3SA Mn1 O1SA 99.02(6)
O1A Mn1 O1SA 93.49(6)
O1 Mn1 O1SA 76.54(5)
N1A Mn1 O1SA 91.39(6)
O3SA Mn1 N2A 90.57(6)
O1A Mn1 N2A 93.90(6)
O1 Mn1 N2A 96.36(6)
N1A Mn1 N2A 78.80(6)
O1SA Mn1 N2A 167.55(5)
O3SA Mn1 Mn3 47.14(4)
O1A Mn1 Mn3 139.82(4)
O1 Mn1 Mn3 39.13(4)
N1A Mn1 Mn3 131.49(5)
O1SA Mn1 Mn3 88.76(4)
N2A Mn1 Mn3 92.03(4)
O3SA Mn1 Mn2 94.02(4)
O1A Mn1 Mn2 131.69(5)
O1 Mn1 Mn2 38.34(4)
N1A Mn1 Mn2 92.73(5)
O1SA Mn1 Mn2 38.21(4)
N2A Mn1 Mn2 133.69(4)
Mn3 Mn1 Mn2 60.078(9)
O1SA Mn2 O1B 94.51(6)
O1SA Mn2 O1 84.57(6)
O1B Mn2 O1 167.16(6)
O1SA Mn2 N1B 168.92(6)
O1B Mn2 N1B 89.61(6)
O1 Mn2 N1B 93.66(6)
O1SA Mn2 O2SA 99.00(6)
O1B Mn2 O2SA 90.61(6)
O1 Mn2 O2SA 76.92(5)
N1B Mn2 O2SA 91.23(6)
O1SA Mn2 N2B 91.23(6)
O1B Mn2 N2B 97.21(6)
O1 Mn2 N2B 95.61(5)
N1B Mn2 N2B 78.03(6)
O2SA Mn2 N2B 166.61(6)
O1SA Mn2 Mn3 94.44(4)
O1B Mn2 Mn3 128.92(5)
O1 Mn2 Mn3 38.72(4)
N1B Mn2 Mn3 90.93(5)
O2SA Mn2 Mn3 38.30(4)
N2B Mn2 Mn3 132.71(4)
O1SA Mn2 Mn1 46.05(4)
O1B Mn2 Mn1 139.25(5)
O1 Mn2 Mn1 38.54(4)
N1B Mn2 Mn1 131.09(5)
O2SA Mn2 Mn1 87.08(4)
N2B Mn2 Mn1 93.94(4)
Mn3 Mn2 Mn1 59.592(9)
O1C Mn3 O2SA 93.83(6)
O1C Mn3 O1 168.22(6)
O2SA Mn3 O1 84.73(6)
O1C Mn3 N1C 89.85(6)
O2SA Mn3 N1C 168.84(6)
O1 Mn3 N1C 93.77(6)
O1C Mn3 O3SA 91.10(6)
O2SA Mn3 O3SA 97.04(6)
O1 Mn3 O3SA 77.51(5)
N1C Mn3 O3SA 93.42(6)
O1C Mn3 N2C 94.14(6)
O2SA Mn3 N2C 91.35(6)
O1 Mn3 N2C 97.58(5)
N1C Mn3 N2C 77.87(6)
O3SA Mn3 N2C 169.80(5)
O1C Mn3 Mn1 129.62(5)
O2SA Mn3 Mn1 93.74(5)
O1 Mn3 Mn1 39.12(4)
N1C Mn3 Mn1 92.01(4)
O3SA Mn3 Mn1 38.53(3)
N2C Mn3 Mn1 135.34(4)
O1C Mn3 Mn2 139.48(4)
O2SA Mn3 Mn2 46.32(4)
O1 Mn3 Mn2 38.52(4)
N1C Mn3 Mn2 130.66(4)
O3SA Mn3 Mn2 87.80(4)
N2C Mn3 Mn2 93.86(4)
Mn1 Mn3 Mn2 60.330(9)
Mn2 O1 Mn1 103.12(6)
Mn2 O1 Mn3 102.75(6)
Mn1 O1 Mn3 101.75(6)
C1SA O1SA Mn2 126.08(13)
C1SA O1SA Mn1 132.90(13)
Mn2 O1SA Mn1 95.74(6)
O1SA C1SA H1SA 109.5
O1SA C1SA H1SB 109.5
H1SA C1SA H1SB 109.5
O1SA C1SA H1SC 109.5
H1SA C1SA H1SC 109.5
H1SB C1SA H1SC 109.5
C2SA O2SA Mn3 127.25(12)
C2SA O2SA Mn2 131.89(13)
Mn3 O2SA Mn2 95.38(5)
O2SA C2SA H2SA 109.5
O2SA C2SA H2SB 109.5
H2SA C2SA H2SB 109.5
O2SA C2SA H2SC 109.5
H2SA C2SA H2SC 109.5
H2SB C2SA H2SC 109.5
C3SA O3SA Mn1 123.27(13)
C3SA O3SA Mn3 123.15(12)
Mn1 O3SA Mn3 94.33(5)
O3SA C3SA H3SA 109.5
O3SA C3SA H3SB 109.5
H3SA C3SA H3SB 109.5
O3SA C3SA H3SC 109.5
H3SA C3SA H3SC 109.5
H3SB C3SA H3SC 109.5
C1A O1A Mn1 125.06(12)
C7A N1A C8A 119.33(16)
C7A N1A Mn1 124.48(14)
C8A N1A Mn1 116.07(12)
C10A N2A C14A 117.84(17)
C10A N2A Mn1 129.20(13)
C14A N2A Mn1 112.95(12)
O1A C1A C2A 118.92(17)
O1A C1A C6A 122.97(18)
C2A C1A C6A 118.07(18)
C3A C2A C1A 121.22(19)
C3A C2A H2AA 119.4
C1A C2A H2AA 119.4
C2A C3A C4A 119.8(2)
C2A C3A H3AA 120.1
C4A C3A H3AA 120.1
C5A C4A C3A 121.1(2)
C5A C4A Cl1A 119.65(17)
C3A C4A Cl1A 119.26(18)
C4A C5A C6A 120.1(2)
C4A C5A H5AA 119.9
C6A C5A H5AA 119.9
C5A C6A C1A 119.73(19)
C5A C6A C7A 119.00(18)
C1A C6A C7A 121.18(18)
N1A C7A C6A 125.11(17)
N1A C7A H7AA 117.4
C6A C7A H7AA 117.4
N1A C8A C9A 111.32(15)
N1A C8A H8AA 109.4
C9A C8A H8AA 109.4
N1A C8A H8AB 109.4
C9A C8A H8AB 109.4
H8AA C8A H8AB 108.0
C10A C9A C8A 118.38(16)
C10A C9A H9AA 107.7
C8A C9A H9AA 107.7
C10A C9A H9AB 107.7
C8A C9A H9AB 107.7
H9AA C9A H9AB 107.1
N2A C10A C11A 121.50(19)
N2A C10A C9A 120.97(18)
C11A C10A C9A 117.52(18)
C12A C11A C10A 120.2(2)
C12A C11A H11A 119.9
C10A C11A H11A 119.9
C11A C12A C13A 118.5(2)
C11A C12A H12A 120.7
C13A C12A H12A 120.7
C14A C13A C12A 118.3(2)
C14A C13A H13A 120.8
C12A C13A H13A 120.8
N2A C14A C13A 123.58(19)
N2A C14A H14B 118.2
C13A C14A H14B 118.2
C1B O1B Mn2 123.98(13)
C7B N1B C8B 117.97(16)
C7B N1B Mn2 124.50(14)
C8B N1B Mn2 117.28(12)
C10B N2B C14B 117.79(18)
C10B N2B Mn2 128.74(14)
C14B N2B Mn2 113.27(13)
O1B C1B C2B 118.53(19)
O1B C1B C6B 123.58(17)
C2B C1B C6B 117.86(18)
C3B C2B C1B 121.1(2)
C3B C2B H2BA 119.4
C1B C2B H2BA 119.4
C2B C3B C4B 120.1(2)
C2B C3B H3BA 119.9
C4B C3B H3BA 119.9
C5B C4B C3B 120.6(2)
C5B C4B Cl1B 120.0(2)
C3B C4B Cl1B 119.33(17)
C4B C5B C6B 119.9(2)
C4B C5B H5BA 120.1
C6B C5B H5BA 120.1
C5B C6B C1B 120.35(19)
C5B C6B C7B 117.56(19)
C1B C6B C7B 121.98(17)
N1B C7B C6B 124.25(18)
N1B C7B H7BA 117.9
C6B C7B H7BA 117.9
N1B C8B C9B 110.84(16)
N1B C8B H8BA 109.5
C9B C8B H8BA 109.5
N1B C8B H8BB 109.5
C9B C8B H8BB 109.5
H8BA C8B H8BB 108.1
C10B C9B C8B 117.03(16)
C10B C9B H9BA 108.0
C8B C9B H9BA 108.0
C10B C9B H9BB 108.0
C8B C9B H9BB 108.0
H9BA C9B H9BB 107.3
N2B C10B C11B 121.1(2)
N2B C10B C9B 120.51(17)
C11B C10B C9B 118.32(19)
C12B C11B C10B 120.3(2)
C12B C11B H11B 119.8
C10B C11B H11B 119.8
C11B C12B C13B 118.4(2)
C11B C12B H12C 120.8
C13B C12B H12C 120.8
C14B C13B C12B 118.3(2)
C14B C13B H13B 120.8
C12B C13B H13B 120.8
N2B C14B C13B 123.9(2)
N2B C14B H14A 118.1
C13B C14B H14A 118.1
C1C O1C Mn3 125.26(11)
C7C N1C C8C 117.21(16)
C7C N1C Mn3 125.23(12)
C8C N1C Mn3 116.90(12)
C14C N2C C10C 118.06(18)
C14C N2C Mn3 112.58(14)
C10C N2C Mn3 129.29(13)
O1C C1C C2C 118.95(17)
O1C C1C C6C 123.37(16)
C2C C1C C6C 117.65(17)
C3C C2C C1C 121.53(18)
C3C C2C H2CA 119.2
C1C C2C H2CA 119.2
C2C C3C C4C 119.76(18)
C2C C3C H3CA 120.1
C4C C3C H3CA 120.1
C5C C4C C3C 120.70(19)
C5C C4C Cl1C 118.87(16)
C3C C4C Cl1C 120.43(15)
C4C C5C C6C 119.93(18)
C4C C5C H5CA 120.0
C6C C5C H5CA 120.0
C5C C6C C1C 120.36(16)
C5C C6C C7C 117.53(17)
C1C C6C C7C 121.94(16)
N1C C7C C6C 124.27(17)
N1C C7C H7CA 117.9
C6C C7C H7CA 117.9
N1C C8C C9C 109.69(15)
N1C C8C H8CA 109.7
C9C C8C H8CA 109.7
N1C C8C H8CB 109.7
C9C C8C H8CB 109.7
H8CA C8C H8CB 108.2
C10C C9C C8C 117.36(17)
C10C C9C H9CA 108.0
C8C C9C H9CA 108.0
C10C C9C H9CB 108.0
C8C C9C H9CB 108.0
H9CA C9C H9CB 107.2
N2C C10C C11C 121.4(2)
N2C C10C C9C 120.81(17)
C11C C10C C9C 117.7(2)
C12C C11C C10C 119.9(2)
C12C C11C H11C 120.0
C10C C11C H11C 120.0
C11C C12C C13C 118.8(2)
C11C C12C H12B 120.6
C13C C12C H12B 120.6
C14C C13C C12C 118.1(2)
C14C C13C H13C 120.9
C12C C13C H13C 120.9
N2C C14C C13C 123.6(2)
N2C C14C H14C 118.2
C13C C14C H14C 118.2
O14 Cl1 O12 109.50(14)
O14 Cl1 O11 110.07(14)
O12 Cl1 O11 108.90(12)
O14 Cl1 O13 109.35(13)
O12 Cl1 O13 109.75(13)
O11 Cl1 O13 109.27(14)
C3S O1S C2S 111.9(5)
C2S C1S H1S1 109.5
C2S C1S H1S2 109.5
H1S1 C1S H1S2 109.5
C2S C1S H1S3 109.5
H1S1 C1S H1S3 109.5
H1S2 C1S H1S3 109.5
C1S C2S O1S 110.7(5)
C1S C2S H2S1 109.5
O1S C2S H2S1 109.5
C1S C2S H2S2 109.5
O1S C2S H2S2 109.5
H2S1 C2S H2S2 108.1
O1S C3S C4S 109.1(6)
O1S C3S H3S1 109.9
C4S C3S H3S1 109.9
O1S C3S H3S2 109.9
C4S C3S H3S2 109.9
H3S1 C3S H3S2 108.3
C3S C4S H4S1 109.5
C3S C4S H4S2 109.5
H4S1 C4S H4S2 109.5
C3S C4S H4S3 109.5
H4S1 C4S H4S3 109.5
H4S2 C4S H4S3 109.5
C3SB O1SB C2SB 113.7(17)
C2SB C1SB H1S4 109.5
C2SB C1SB H1S5 109.5
H1S4 C1SB H1S5 109.5
C2SB C1SB H1S6 109.5
H1S4 C1SB H1S6 109.5
H1S5 C1SB H1S6 109.5
C1SB C2SB O1SB 120.9(19)
C1SB C2SB H2S3 107.1
O1SB C2SB H2S3 107.1
C1SB C2SB H2S4 107.1
O1SB C2SB H2S4 107.1
H2S3 C2SB H2S4 106.8
O1SB C3SB C4SB 105.4(18)
O1SB C3SB H3S3 110.7
C4SB C3SB H3S3 110.7
O1SB C3SB H3S4 110.7
C4SB C3SB H3S4 110.7
H3S3 C3SB H3S4 108.8
C3SB C4SB H4S4 109.5
C3SB C4SB H4S5 109.5
H4S4 C4SB H4S5 109.5
C3SB C4SB H4S6 109.5
H4S4 C4SB H4S6 109.5
H4S5 C4SB H4S6 109.5
Cl8S C1DD Cl7S 111.6(14)
Cl8S C1DD H1D7 109.3
Cl7S C1DD H1D7 109.3
Cl8S C1DD H1D8 109.3
Cl7S C1DD H1D8 109.3
H1D7 C1DD H1D8 108.0
Cl2S C1DA Cl1S 112.1(8)
Cl2S C1DA H1D1 109.2
Cl1S C1DA H1D1 109.2
Cl2S C1DA H1D2 109.2
Cl1S C1DA H1D2 109.2
H1D1 C1DA H1D2 107.9
Cl3S C1DB Cl4S 101.3(12)
Cl3S C1DB H1D3 111.5
Cl4S C1DB H1D3 111.5
Cl3S C1DB H1D4 111.5
Cl4S C1DB H1D4 111.5
H1D3 C1DB H1D4 109.3
Cl6S C1DC Cl5S 115.1(6)
Cl6S C1DC H1D5 108.5
Cl5S C1DC H1D5 108.5
Cl6S C1DC H1D6 108.5
Cl5S C1DC H1D6 108.5
H1D5 C1DC H1D6 107.5

loop_
_geom_bond_atom_site_label_1
_geom_bond_atom_site_label_2
_geom_bond_distance
Mn1 O3SA 1.8831(13)
Mn1 O1A 1.9020(14)
Mn1 O1 1.9427(13)
Mn1 N1A 2.0202(16)
Mn1 O1SA 2.1973(14)
Mn1 N2A 2.3640(17)
Mn1 Mn3 3.0143(4)
Mn1 Mn2 3.0368(4)
Mn2 O1SA 1.8880(14)
Mn2 O1B 1.8957(14)
Mn2 O1 1.9344(13)
Mn2 N1B 2.0226(16)
Mn2 O2SA 2.2004(13)
Mn2 N2B 2.4312(16)
Mn2 Mn3 3.0292(4)
Mn3 O1C 1.8858(13)
Mn3 O2SA 1.8858(14)
Mn3 O1 1.9429(12)
Mn3 N1C 2.0121(16)
Mn3 O3SA 2.2157(14)
Mn3 N2C 2.3880(17)
O1SA C1SA 1.415(3)
C1SA H1SA 0.9800
C1SA H1SB 0.9800
C1SA H1SC 0.9800
O2SA C2SA 1.411(2)
C2SA H2SA 0.9800
C2SA H2SB 0.9800
C2SA H2SC 0.9800
O3SA C3SA 1.415(2)
C3SA H3SA 0.9800
C3SA H3SB 0.9800
C3SA H3SC 0.9800
Cl1A C4A 1.743(2)
O1A C1A 1.317(2)
N1A C7A 1.279(3)
N1A C8A 1.474(2)
N2A C10A 1.342(2)
N2A C14A 1.354(3)
C1A C2A 1.408(3)
C1A C6A 1.424(3)
C2A C3A 1.380(3)
C2A H2AA 0.9500
C3A C4A 1.391(3)
C3A H3AA 0.9500
C4A C5A 1.370(3)
C5A C6A 1.406(3)
C5A H5AA 0.9500
C6A C7A 1.442(3)
C7A H7AA 0.9500
C8A C9A 1.522(3)
C8A H8AA 0.9900
C8A H8AB 0.9900
C9A C10A 1.512(3)
C9A H9AA 0.9900
C9A H9AB 0.9900
C10A C11A 1.387(3)
C11A C12A 1.380(3)
C11A H11A 0.9500
C12A C13A 1.389(3)
C12A H12A 0.9500
C13A C14A 1.374(3)
C13A H13A 0.9500
C14A H14B 0.9500
Cl1B C4B 1.741(2)
O1B C1B 1.321(2)
N1B C7B 1.284(2)
N1B C8B 1.475(2)
N2B C10B 1.348(3)
N2B C14B 1.351(3)
C1B C2B 1.410(3)
C1B C6B 1.413(3)
C2B C3B 1.384(3)
C2B H2BA 0.9500
C3B C4B 1.391(4)
C3B H3BA 0.9500
C4B C5B 1.375(3)
C5B C6B 1.412(3)
C5B H5BA 0.9500
C6B C7B 1.445(3)
C7B H7BA 0.9500
C8B C9B 1.521(3)
C8B H8BA 0.9900
C8B H8BB 0.9900
C9B C10B 1.501(3)
C9B H9BA 0.9900
C9B H9BB 0.9900
C10B C11B 1.397(3)
C11B C12B 1.383(4)
C11B H11B 0.9500
C12B C13B 1.388(4)
C12B H12C 0.9500
C13B C14B 1.379(3)
C13B H13B 0.9500
C14B H14A 0.9500
Cl1C C4C 1.740(2)
O1C C1C 1.320(2)
N1C C7C 1.284(2)
N1C C8C 1.475(2)
N2C C14C 1.342(3)
N2C C10C 1.349(3)
C1C C2C 1.405(3)
C1C C6C 1.420(3)
C2C C3C 1.379(3)
C2C H2CA 0.9500
C3C C4C 1.395(3)
C3C H3CA 0.9500
C4C C5C 1.374(3)
C5C C6C 1.403(3)
C5C H5CA 0.9500
C6C C7C 1.442(3)
C7C H7CA 0.9500
C8C C9C 1.515(3)
C8C H8CA 0.9900
C8C H8CB 0.9900
C9C C10C 1.509(3)
C9C H9CA 0.9900
C9C H9CB 0.9900
C10C C11C 1.396(3)
C11C C12C 1.376(4)
C11C H11C 0.9500
C12C C13C 1.392(4)
C12C H12B 0.9500
C13C C14C 1.384(3)
C13C H13C 0.9500
C14C H14C 0.9500
Cl1 O14 1.4342(19)
Cl1 O12 1.436(2)
Cl1 O11 1.437(2)
Cl1 O13 1.440(2)
O1S C3S 1.393(7)
O1S C2S 1.456(8)
C1S C2S 1.391(9)
C1S H1S1 0.9800
C1S H1S2 0.9800
C1S H1S3 0.9800
C2S H2S1 0.9900
C2S H2S2 0.9900
C3S C4S 1.491(10)
C3S H3S1 0.9900
C3S H3S2 0.9900
C4S H4S1 0.9800
C4S H4S2 0.9800
C4S H4S3 0.9800
O1SB C3SB 1.374(18)
O1SB C2SB 1.464(18)
C1SB C2SB 1.397(18)
C1SB H1S4 0.9800
C1SB H1S5 0.9800
C1SB H1S6 0.9800
C2SB H2S3 0.9900
C2SB H2S4 0.9900
C3SB C4SB 1.53(2)
C3SB H3S3 0.9900
C3SB H3S4 0.9900
C4SB H4S4 0.9800
C4SB H4S5 0.9800
C4SB H4S6 0.9800
C1DD Cl8S 1.769(19)
C1DD Cl7S 1.79(2)
C1DD H1D7 0.9900
C1DD H1D8 0.9900
C1DA Cl2S 1.820(15)
C1DA Cl1S 1.851(14)
C1DA H1D1 0.9900
C1DA H1D2 0.9900
C1DB Cl3S 1.802(19)
C1DB Cl4S 1.847(19)
C1DB H1D3 0.9900
C1DB H1D4 0.9900
C1DC Cl6S 1.763(11)
C1DC Cl5S 1.774(11)
C1DC H1D5 0.9900
C1DC H1D6 0.9900

loop_
_geom_hbond_atom_site_label_D
_geom_hbond_atom_site_label_H
_geom_hbond_atom_site_label_A
_geom_hbond_site_symmetry_A
_geom_hbond_distance_DH
_geom_hbond_distance_HA
_geom_hbond_distance_DA
_geom_hbond_angle_DHA
C2SA H2SA O1C . 0.98 2.42 2.991(3) 117.0
C5A H5AA Cl8S . 0.95 2.94 3.874(11) 168.1
C5A H5AA Cl3S 1_455 0.95 2.72 3.39(2) 127.7
C8A H8AA O1 . 0.99 2.40 3.061(2) 123.3
C14A H14B O3SA . 0.95 2.44 3.036(2) 120.4
C3B H3BA Cl1C 3_666 0.95 2.91 3.758(2) 148.5
C8B H8BA O1 . 0.99 2.45 3.089(2) 122.2
C9B H9BA O1A 2_546 0.99 2.47 3.335(2) 145.3
C9B H9BB O11 3_667 0.99 2.54 3.241(3) 127.9
C14B H14A O1SA . 0.95 2.53 3.116(2) 120.2
C5C H5CA O14 . 0.95 2.38 3.300(3) 163.7
C7C H7CA O13 . 0.95 2.55 3.478(3) 164.2
C8C H8CA O1 . 0.99 2.43 3.079(2) 122.7
C9C H9CA Cl7S 1_655 0.99 2.68 3.631(11) 161.4
C9C H9CB O12 3_667 0.99 2.57 3.371(3) 137.7
C9C H9CB O13 3_667 0.99 2.64 3.403(3) 134.3
C13C H13C Cl1S 2_646 0.95 2.80 3.698(6) 158.7
C13C H13C Cl4S 2_646 0.95 2.52 3.441(12) 162.5
C13C H13C Cl5S 2_646 0.95 2.91 3.843(5) 169.4
C14C H14C O2SA . 0.95 2.47 3.082(3) 121.9
C1DA H1D1 O11 . 0.99 2.53 3.201(15) 124.9
C1DA H1D1 O14 . 0.99 2.65 3.63(2) 168.7
C1DC H1D6 O11 . 0.99 2.24 3.176(10) 157.9

loop_
_geom_torsion_atom_site_label_1
_geom_torsion_atom_site_label_2
_geom_torsion_atom_site_label_3
_geom_torsion_atom_site_label_4
_geom_torsion
O1B Mn2 O1SA C1SA -11.50(18)
O1 Mn2 O1SA C1SA 155.65(17)
N1B Mn2 O1SA C1SA -123.1(3)
O2SA Mn2 O1SA C1SA 79.84(17)
N2B Mn2 O1SA C1SA -108.83(17)
Mn3 Mn2 O1SA C1SA 118.16(17)
Mn1 Mn2 O1SA C1SA 156.89(19)
O1B Mn2 O1SA Mn1 -168.38(6)
O1 Mn2 O1SA Mn1 -1.24(5)
N1B Mn2 O1SA Mn1 80.1(3)
O2SA Mn2 O1SA Mn1 -77.04(6)
N2B Mn2 O1SA Mn1 94.28(6)
Mn3 Mn2 O1SA Mn1 -38.73(4)
O1C Mn3 O2SA C2SA -15.62(18)
O1 Mn3 O2SA C2SA 152.65(18)
N1C Mn3 O2SA C2SA -124.6(3)
O3SA Mn3 O2SA C2SA 75.96(17)
N2C Mn3 O2SA C2SA -109.86(17)
Mn1 Mn3 O2SA C2SA 114.53(17)
Mn2 Mn3 O2SA C2SA 156.1(2)
O1C Mn3 O2SA Mn2 -171.71(6)
O1 Mn3 O2SA Mn2 -3.44(5)
N1C Mn3 O2SA Mn2 79.3(3)
O3SA Mn3 O2SA Mn2 -80.13(5)
N2C Mn3 O2SA Mn2 94.05(6)
Mn1 Mn3 O2SA Mn2 -41.55(4)
O1A Mn1 O3SA C3SA -38.94(16)
O1 Mn1 O3SA C3SA 130.79(15)
N1A Mn1 O3SA C3SA -137.6(3)
O1SA Mn1 O3SA C3SA 55.09(15)
N2A Mn1 O3SA C3SA -132.88(15)
Mn3 Mn1 O3SA C3SA 134.88(17)
Mn2 Mn1 O3SA C3SA 93.24(15)
O1A Mn1 O3SA Mn3 -173.82(6)
O1 Mn1 O3SA Mn3 -4.09(5)
N1A Mn1 O3SA Mn3 87.5(3)
O1SA Mn1 O3SA Mn3 -79.79(6)
N2A Mn1 O3SA Mn3 92.24(6)
Mn2 Mn1 O3SA Mn3 -41.64(4)
Mn1 O1A C1A C2A -150.67(14)
Mn1 O1A C1A C6A 31.5(3)
O1A C1A C2A C3A -179.92(19)
C6A C1A C2A C3A -2.0(3)
C1A C2A C3A C4A 1.4(3)
C2A C3A C4A C5A 0.2(3)
C2A C3A C4A Cl1A 178.09(17)
C3A C4A C5A C6A -1.2(3)
Cl1A C4A C5A C6A -179.03(17)
C4A C5A C6A C1A 0.5(3)
C4A C5A C6A C7A 176.9(2)
O1A C1A C6A C5A 178.87(19)
C2A C1A C6A C5A 1.0(3)
O1A C1A C6A C7A 2.6(3)
C2A C1A C6A C7A -175.30(18)
C8A N1A C7A C6A 172.91(18)
Mn1 N1A C7A C6A -3.0(3)
C5A C6A C7A N1A 166.8(2)
C1A C6A C7A N1A -16.9(3)
C7A N1A C8A C9A -91.0(2)
Mn1 N1A C8A C9A 85.20(17)
N1A C8A C9A C10A -52.4(2)
C14A N2A C10A C11A -2.5(3)
Mn1 N2A C10A C11A 176.53(14)
C14A N2A C10A C9A 176.13(18)
Mn1 N2A C10A C9A -4.8(3)
C8A C9A C10A N2A 14.3(3)
C8A C9A C10A C11A -167.00(18)
N2A C10A C11A C12A 1.4(3)
C9A C10A C11A C12A -177.28(19)
C10A C11A C12A C13A 0.7(3)
C11A C12A C13A C14A -1.5(3)
C10A N2A C14A C13A 1.6(3)
Mn1 N2A C14A C13A -177.56(16)
C12A C13A C14A N2A 0.4(3)
O1SA Mn2 O1B C1B 152.89(14)
O1 Mn2 O1B C1B 67.5(3)
N1B Mn2 O1B C1B -37.41(14)
O2SA Mn2 O1B C1B 53.82(14)
N2B Mn2 O1B C1B -115.29(14)
Mn3 Mn2 O1B C1B 53.48(16)
Mn1 Mn2 O1B C1B 140.06(12)
Mn2 O1B C1B C2B -149.28(14)
Mn2 O1B C1B C6B 32.5(2)
O1B C1B C2B C3B -177.07(18)
C6B C1B C2B C3B 1.2(3)
C1B C2B C3B C4B -0.7(3)
C2B C3B C4B C5B 0.3(3)
C2B C3B C4B Cl1B 179.10(17)
C3B C4B C5B C6B -0.6(3)
Cl1B C4B C5B C6B -179.33(16)
C4B C5B C6B C1B 1.1(3)
C4B C5B C6B C7B 177.37(19)
O1B C1B C6B C5B 176.75(18)
C2B C1B C6B C5B -1.5(3)
O1B C1B C6B C7B 0.7(3)
C2B C1B C6B C7B -177.51(18)
C8B N1B C7B C6B 173.93(18)
Mn2 N1B C7B C6B -0.1(3)
C5B C6B C7B N1B 166.57(19)
C1B C6B C7B N1B -17.3(3)
C7B N1B C8B C9B -87.5(2)
Mn2 N1B C8B C9B 86.97(16)
N1B C8B C9B C10B -60.5(2)
C14B N2B C10B C11B -3.5(3)
Mn2 N2B C10B C11B 171.07(16)
C14B N2B C10B C9B 174.60(18)
Mn2 N2B C10B C9B -10.8(3)
C8B C9B C10B N2B 24.6(3)
C8B C9B C10B C11B -157.28(19)
N2B C10B C11B C12B 2.0(3)
C9B C10B C11B C12B -176.2(2)
C10B C11B C12B C13B 1.2(4)
C11B C12B C13B C14B -2.8(4)
C10B N2B C14B C13B 1.9(3)
Mn2 N2B C14B C13B -173.49(19)
C12B C13B C14B N2B 1.3(4)
O2SA Mn3 O1C C1C 156.03(16)
O1 Mn3 O1C C1C 73.5(3)
N1C Mn3 O1C C1C -34.51(16)
O3SA Mn3 O1C C1C 58.90(16)
N2C Mn3 O1C C1C -112.34(16)
Mn1 Mn3 O1C C1C 57.96(17)
Mn2 Mn3 O1C C1C 146.80(13)
Mn3 O1C C1C C2C -151.70(15)
Mn3 O1C C1C C6C 30.7(3)
O1C C1C C2C C3C -176.40(19)
C6C C1C C2C C3C 1.4(3)
C1C C2C C3C C4C 0.6(3)
C2C C3C C4C C5C -1.1(3)
C2C C3C C4C Cl1C 178.87(17)
C3C C4C C5C C6C -0.3(3)
Cl1C C4C C5C C6C 179.73(16)
C4C C5C C6C C1C 2.2(3)
C4C C5C C6C C7C 177.53(19)
O1C C1C C6C C5C 174.91(19)
C2C C1C C6C C5C -2.8(3)
O1C C1C C6C C7C -0.2(3)
C2C C1C C6C C7C -177.84(19)
C8C N1C C7C C6C 170.75(17)
Mn3 N1C C7C C6C 0.3(3)
C5C C6C C7C N1C 169.30(19)
C1C C6C C7C N1C -15.5(3)
C7C N1C C8C C9C -82.6(2)
Mn3 N1C C8C C9C 88.59(17)
N1C C8C C9C C10C -56.7(2)
C14C N2C C10C C11C -2.3(3)
Mn3 N2C C10C C11C -179.10(15)
C14C N2C C10C C9C 174.83(18)
Mn3 N2C C10C C9C -2.0(3)
C8C C9C C10C N2C 16.5(3)
C8C C9C C10C C11C -166.31(18)
N2C C10C C11C C12C 1.4(3)
C9C C10C C11C C12C -175.8(2)
C10C C11C C12C C13C 0.6(3)
C11C C12C C13C C14C -1.7(3)
C10C N2C C14C C13C 1.2(3)
Mn3 N2C C14C C13C 178.53(17)
C12C C13C C14C N2C 0.8(3)
C3S O1S C2S C1S 176.8(5)
C2S O1S C3S C4S -177.0(5)
C3SB O1SB C2SB C1SB 12(3)
C2SB O1SB C3SB C4SB 179(2)

_cod_database_fobs_code 2242180
